data_4063204
loop_
_publ_author_name
'Rolf Gleiter'
'Rolf Roers'
'J\"org Classen'
'Albrecht Jacobi'
'Gottfried Huttner'
'Thomas Oeser'

_publ_section_title
;
 Synthesis and Properties of Donor-Acceptor-Substituted Metal-Capped
 Fourfold-Bridged Cyclobutadienophanes
;
_journal_name_full Organometallics
_journal_page_first 147
_journal_page_last 151
_journal_paper_doi 10.1021/om9907270
_journal_volume 19
_journal_year 2000
_chemical_formula_sum 'C32 H36 Co2 O2'
_chemical_formula_weight 570.47
_chemical_name_systematic
;
       
 {\h^4^:\h^4^-[3~4~]Cyclobutadienophane}(\h^5^-
 methoxycarbonylcyclopentadienyl)(\h^5^-
 cyclopentadienyl)cobalt (5)
                                 
;
_space_group_IT_number 14
_symmetry_cell_setting monoclinic
_symmetry_space_group_name_Hall '-P 2ybc'
_symmetry_space_group_name_H-M 'P 1 21/c 1'
_atom_sites_solution_hydrogens geom
_atom_sites_solution_primary direct
_atom_sites_solution_secondary difmap
_audit_creation_method SHELXL-97
_cell_angle_alpha 90.0
_cell_angle_beta 110.85(3)
_cell_angle_gamma 90.0
_cell_formula_units_Z 4
_cell_length_a 20.022(4)
_cell_length_b 8.155(2)
_cell_length_c 16.421(3)
_cell_measurement_temperature 200
_cell_volume 2505.7(9)
_computing_structure_refinement 'SHELXL-97 (Sheldrick, 1997)'
_computing_structure_solution 'SHELXS-97 (Sheldrick, 1990)'
_diffrn_ambient_temperature 200
_diffrn_measured_fraction_theta_full 0.991
_diffrn_measured_fraction_theta_max 0.991
_diffrn_measurement_device_type 'NONIUS KAPPA CCD'
_diffrn_measurement_method 'O-Scan    '
_diffrn_radiation_monochromator graphite
_diffrn_radiation_source 'fine-focus sealed tube'
_diffrn_radiation_type MoK\a
_diffrn_radiation_wavelength 0.71073
_diffrn_reflns_av_R_equivalents 0.090
_diffrn_reflns_av_sigmaI/netI 0.062
_diffrn_reflns_limit_h_max 24
_diffrn_reflns_limit_h_min -24
_diffrn_reflns_limit_k_max 10
_diffrn_reflns_limit_k_min -10
_diffrn_reflns_limit_l_max 20
_diffrn_reflns_limit_l_min -20
_diffrn_reflns_number 35851
_diffrn_reflns_theta_full 26.13
_diffrn_reflns_theta_max 26.13
_diffrn_reflns_theta_min 2.18
_exptl_absorpt_coefficient_mu 1.353
_exptl_crystal_colour orange
_exptl_crystal_density_diffrn 1.512
_exptl_crystal_density_method 'not measured'
_exptl_crystal_F_000 1192
_exptl_crystal_size_max 0.20
_exptl_crystal_size_mid 0.20
_exptl_crystal_size_min 0.10
_refine_diff_density_max 0.530
_refine_diff_density_min -0.405
_refine_diff_density_rms 0.070
_refine_ls_extinction_method none
_refine_ls_goodness_of_fit_ref 1.027
_refine_ls_hydrogen_treatment 'refined isotropical'
_refine_ls_matrix_type full
_refine_ls_number_parameters 469
_refine_ls_number_reflns 4946
_refine_ls_number_restraints 0
_refine_ls_restrained_S_all 1.027
_refine_ls_R_factor_all 0.0704
_refine_ls_R_factor_gt 0.0397
_refine_ls_shift/su_max 0.196
_refine_ls_shift/su_mean 0.012
_refine_ls_structure_factor_coef Fsqd
_refine_ls_weighting_details 'calc w=1/[\s^2^(Fo^2^)+(0.0392P)^2^+0.0000P] where P=(Fo^2^+2Fc^2^)/3'
_refine_ls_weighting_scheme calc
_refine_ls_wR_factor_gt 0.0745
_refine_ls_wR_factor_ref 0.0814
_reflns_number_gt 3568
_reflns_number_total 4946
_reflns_threshold_expression >2sigma(I)
_cod_original_sg_symbol_H-M P2(1)/c
_cod_database_code 4063204

loop_
_symmetry_equiv_pos_as_xyz
'x, y, z'
'-x, y+1/2, -z+1/2'
'-x, -y, -z'
'x, -y-1/2, z-1/2'

loop_
_atom_site_label
_atom_site_type_symbol
_atom_site_fract_x
_atom_site_fract_y
_atom_site_fract_z
_atom_site_U_iso_or_equiv
_atom_site_adp_type
_atom_site_occupancy
_atom_site_symmetry_multiplicity
_atom_site_calc_flag
Co1 Co 0.604771(18) 0.11563(5) 0.67193(2) 0.02153(12) Uani 1 1 d
Co2 Co 0.848839(18) 0.52516(5) 0.60623(2) 0.02182(11) Uani 1 1 d
O1 O 0.93773(10) 0.2708(3) 0.48104(12) 0.0357(5) Uani 1 1 d
O2 O 1.00982(10) 0.2724(3) 0.62276(12) 0.0360(5) Uani 1 1 d
C1 C 0.66296(13) 0.3185(3) 0.69323(16) 0.0204(6) Uani 1 1 d
C2 C 0.70739(13) 0.1708(3) 0.70900(15) 0.0210(6) Uani 1 1 d
C3 C 0.76814(14) 0.1021(4) 0.78455(17) 0.0210(6) Uani 1 1 d
C4 C 0.83967(15) 0.1023(4) 0.76964(19) 0.0256(7) Uani 1 1 d
C5 C 0.86733(15) 0.2717(4) 0.75728(19) 0.0263(7) Uani 1 1 d
C6 C 0.82034(13) 0.3645(3) 0.67895(15) 0.0214(6) Uani 1 1 d
C7 C 0.77641(13) 0.5116(3) 0.66276(16) 0.0197(6) Uani 1 1 d
C8 C 0.75853(17) 0.6336(4) 0.71972(18) 0.0265(7) Uani 1 1 d
C9 C 0.72975(16) 0.5581(4) 0.78579(18) 0.0271(7) Uani 1 1 d
C10 C 0.65882(15) 0.4644(4) 0.74686(19) 0.0263(7) Uani 1 1 d
C11 C 0.63323(13) 0.2775(3) 0.60059(15) 0.0208(6) Uani 1 1 d
C12 C 0.67767(13) 0.1308(3) 0.61631(16) 0.0202(6) Uani 1 1 d
C13 C 0.69522(15) 0.0086(4) 0.55885(18) 0.0244(7) Uani 1 1 d
C14 C 0.72401(15) 0.0854(4) 0.49372(18) 0.0248(7) Uani 1 1 d
C15 C 0.79465(15) 0.1785(4) 0.53261(18) 0.0239(6) Uani 1 1 d
C16 C 0.79038(13) 0.3232(3) 0.58623(15) 0.0206(6) Uani 1 1 d
C17 C 0.74642(13) 0.4700(3) 0.56994(16) 0.0203(6) Uani 1 1 d
C18 C 0.68604(14) 0.5359(4) 0.49268(17) 0.0234(6) Uani 1 1 d
C19 C 0.61381(15) 0.5330(4) 0.50488(19) 0.0251(7) Uani 1 1 d
C20 C 0.58632(14) 0.3658(4) 0.52009(17) 0.0243(7) Uani 1 1 d
C21 C 0.55316(16) -0.1075(4) 0.6545(2) 0.0326(8) Uani 1 1 d
C22 C 0.58586(15) -0.0727(4) 0.74428(19) 0.0321(7) Uani 1 1 d
C23 C 0.55575(16) 0.0735(4) 0.76111(19) 0.0339(8) Uani 1 1 d
C24 C 0.50483(15) 0.1290(4) 0.6812(2) 0.0317(7) Uani 1 1 d
C25 C 0.50340(15) 0.0171(4) 0.61609(19) 0.0302(7) Uani 1 1 d
C26 C 0.88463(15) 0.6011(4) 0.50934(19) 0.0277(7) Uani 1 1 d
C27 C 0.87307(15) 0.7391(4) 0.55443(19) 0.0300(7) Uani 1 1 d
C28 C 0.91745(15) 0.7259(4) 0.64382(19) 0.0306(7) Uani 1 1 d
C29 C 0.95678(15) 0.5794(4) 0.6539(2) 0.0296(7) Uani 1 1 d
C30 C 0.93691(14) 0.5008(3) 0.57109(18) 0.0268(7) Uani 1 1 d
C31 C 0.96000(14) 0.3394(4) 0.55124(18) 0.0297(7) Uani 1 1 d
C32 C 1.0335(2) 0.1103(5) 0.6100(3) 0.0439(9) Uani 1 1 d
H4A H 0.8755(12) 0.055(3) 0.8146(15) 0.014(6) Uiso 1 1 d
H3A H 0.7720(11) 0.161(3) 0.8361(15) 0.018(7) Uiso 1 1 d
H4B H 0.8356(12) 0.040(3) 0.7181(16) 0.019(7) Uiso 1 1 d
H13B H 0.6524(13) -0.054(3) 0.5280(16) 0.024(7) Uiso 1 1 d
H15A H 0.8304(14) 0.108(3) 0.5657(16) 0.026(7) Uiso 1 1 d
H20B H 0.5819(11) 0.286(3) 0.4708(15) 0.016(6) Uiso 1 1 d
H18A H 0.6971(11) 0.641(3) 0.4828(14) 0.005(6) Uiso 1 1 d
H3B H 0.7567(12) -0.005(3) 0.7931(14) 0.008(6) Uiso 1 1 d
H10A H 0.6431(12) 0.422(3) 0.7907(15) 0.015(7) Uiso 1 1 d
H8A H 0.7993(13) 0.688(3) 0.7499(15) 0.014(7) Uiso 1 1 d
H8B H 0.7235(12) 0.718(3) 0.6857(15) 0.021(7) Uiso 1 1 d
H13A H 0.7328(14) -0.071(3) 0.5964(16) 0.029(7) Uiso 1 1 d
H20A H 0.5424(13) 0.378(3) 0.5257(14) 0.015(7) Uiso 1 1 d
H26 H 0.8650(13) 0.577(3) 0.4533(16) 0.021(7) Uiso 1 1 d
H19A H 0.6185(12) 0.602(3) 0.5506(15) 0.018(7) Uiso 1 1 d
H29 H 0.9881(14) 0.536(3) 0.7053(17) 0.033(8) Uiso 1 1 d
H15B H 0.8089(13) 0.217(3) 0.4837(17) 0.034(8) Uiso 1 1 d
H28 H 0.9200(13) 0.804(3) 0.6897(16) 0.031(8) Uiso 1 1 d
H9B H 0.7247(12) 0.645(3) 0.8216(15) 0.019(7) Uiso 1 1 d
H18B H 0.6852(13) 0.472(3) 0.4394(17) 0.026(7) Uiso 1 1 d
H14B H 0.6862(12) 0.165(3) 0.4544(14) 0.015(6) Uiso 1 1 d
H5A H 0.8724(13) 0.329(3) 0.8059(16) 0.023(7) Uiso 1 1 d
H23 H 0.5698(14) 0.122(4) 0.8123(18) 0.034(9) Uiso 1 1 d
H10B H 0.6210(14) 0.537(3) 0.7117(16) 0.030(8) Uiso 1 1 d
H19B H 0.5792(13) 0.584(3) 0.4539(16) 0.027(7) Uiso 1 1 d
H24 H 0.4777(14) 0.220(3) 0.6773(16) 0.030(8) Uiso 1 1 d
H9A H 0.7652(13) 0.486(3) 0.8231(15) 0.020(7) Uiso 1 1 d
H14A H 0.7269(14) 0.004(3) 0.4590(17) 0.030(8) Uiso 1 1 d
H21 H 0.5626(13) -0.190(3) 0.6264(16) 0.029(8) Uiso 1 1 d
H32C H 1.0546(16) 0.117(4) 0.565(2) 0.048(10) Uiso 1 1 d
H32A H 0.9890(19) 0.035(4) 0.586(2) 0.063(11) Uiso 1 1 d
H25 H 0.4779(13) 0.028(3) 0.5606(17) 0.024(8) Uiso 1 1 d
H5B H 0.9114(13) 0.255(3) 0.7527(15) 0.021(7) Uiso 1 1 d
H22 H 0.6254(15) -0.143(4) 0.7917(18) 0.049(9) Uiso 1 1 d
H27 H 0.8399(14) 0.823(4) 0.5293(17) 0.039(9) Uiso 1 1 d
H32B H 1.0653(19) 0.087(4) 0.668(2) 0.071(12) Uiso 1 1 d

loop_
_atom_site_aniso_label
_atom_site_aniso_U_11
_atom_site_aniso_U_22
_atom_site_aniso_U_33
_atom_site_aniso_U_23
_atom_site_aniso_U_13
_atom_site_aniso_U_12
Co1 0.0214(2) 0.0237(2) 0.0206(2) 0.00116(16) 0.00899(16) -0.00087(16)
Co2 0.0215(2) 0.0216(2) 0.0232(2) 0.00000(16) 0.00902(16) -0.00216(16)
O1 0.0393(12) 0.0392(14) 0.0308(11) -0.0014(10) 0.0153(10) 0.0030(10)
O2 0.0365(11) 0.0350(14) 0.0350(11) 0.0022(10) 0.0110(9) 0.0047(10)
C1 0.0223(13) 0.0200(16) 0.0208(13) 0.0014(12) 0.0100(11) -0.0022(12)
C2 0.0213(14) 0.0223(16) 0.0202(13) 0.0009(11) 0.0084(11) -0.0029(12)
C3 0.0266(15) 0.0165(17) 0.0181(14) 0.0002(12) 0.0056(12) -0.0027(13)
C4 0.0220(15) 0.0291(19) 0.0223(15) 0.0055(14) 0.0036(13) 0.0061(13)
C5 0.0226(16) 0.0299(19) 0.0256(16) 0.0002(14) 0.0076(13) 0.0027(14)
C6 0.0188(13) 0.0257(17) 0.0202(13) 0.0016(12) 0.0077(11) -0.0025(12)
C7 0.0210(13) 0.0183(16) 0.0215(13) 0.0003(11) 0.0099(11) -0.0027(11)
C8 0.0325(18) 0.0212(18) 0.0260(15) -0.0001(13) 0.0105(14) 0.0005(15)
C9 0.0385(18) 0.0224(18) 0.0226(15) -0.0025(13) 0.0135(14) 0.0038(14)
C10 0.0304(16) 0.0271(18) 0.0229(15) 0.0019(13) 0.0113(14) 0.0022(14)
C11 0.0219(13) 0.0221(16) 0.0208(13) 0.0032(12) 0.0105(11) -0.0026(12)
C12 0.0198(14) 0.0197(16) 0.0228(14) 0.0003(12) 0.0095(12) -0.0052(12)
C13 0.0236(15) 0.0241(18) 0.0239(15) -0.0003(13) 0.0065(13) -0.0007(13)
C14 0.0288(16) 0.0248(18) 0.0225(15) -0.0065(14) 0.0113(13) 0.0006(14)
C15 0.0274(16) 0.0230(17) 0.0224(15) 0.0020(13) 0.0103(13) 0.0031(13)
C16 0.0192(13) 0.0216(16) 0.0218(14) -0.0007(12) 0.0084(11) -0.0022(12)
C17 0.0177(13) 0.0231(16) 0.0202(14) 0.0026(12) 0.0069(11) -0.0011(12)
C18 0.0273(15) 0.0208(18) 0.0229(15) 0.0032(13) 0.0099(12) 0.0007(13)
C19 0.0264(15) 0.0281(19) 0.0202(15) 0.0023(14) 0.0075(13) 0.0066(13)
C20 0.0197(15) 0.0298(19) 0.0238(15) 0.0038(13) 0.0081(13) 0.0030(13)
C21 0.0329(18) 0.027(2) 0.046(2) -0.0089(16) 0.0243(16) -0.0069(15)
C22 0.0263(16) 0.033(2) 0.0373(17) 0.0148(14) 0.0117(14) -0.0063(14)
C23 0.0414(19) 0.044(2) 0.0231(17) -0.0039(15) 0.0195(15) -0.0157(16)
C24 0.0299(16) 0.028(2) 0.0456(19) 0.0048(15) 0.0236(15) 0.0050(15)
C25 0.0232(15) 0.046(2) 0.0205(16) 0.0015(14) 0.0064(13) -0.0064(14)
C26 0.0304(16) 0.0287(19) 0.0281(17) 0.0038(14) 0.0154(14) -0.0051(14)
C27 0.0284(16) 0.0208(18) 0.0438(18) 0.0072(14) 0.0164(14) -0.0040(14)
C28 0.0326(16) 0.0244(19) 0.0401(18) -0.0075(15) 0.0195(14) -0.0131(14)
C29 0.0219(15) 0.033(2) 0.0335(17) 0.0026(14) 0.0088(14) -0.0045(14)
C30 0.0225(14) 0.0279(19) 0.0346(16) 0.0004(13) 0.0158(13) -0.0037(13)
C31 0.0230(15) 0.038(2) 0.0306(17) 0.0075(14) 0.0127(14) -0.0004(13)
C32 0.047(2) 0.038(2) 0.050(2) 0.0081(18) 0.021(2) 0.0138(18)

loop_
_atom_type_symbol
_atom_type_description
_atom_type_scat_dispersion_real
_atom_type_scat_dispersion_imag
_atom_type_scat_source
C C 0.0033 0.0016 'International Tables Vol C Tables 4.2.6.8 and 6.1.1.4'
H H 0.0000 0.0000 'International Tables Vol C Tables 4.2.6.8 and 6.1.1.4'
O O 0.0106 0.0060 'International Tables Vol C Tables 4.2.6.8 and 6.1.1.4'
Co Co 0.3494 0.9721 'International Tables Vol C Tables 4.2.6.8 and 6.1.1.4'

loop_
_geom_angle_atom_site_label_1
_geom_angle_atom_site_label_2
_geom_angle_atom_site_label_3
_geom_angle
C2 Co1 C11 62.84(10)
C2 Co1 C1 43.45(10)
C11 Co1 C1 43.31(10)
C2 Co1 C12 43.30(10)
C11 Co1 C12 43.20(10)
C1 Co1 C12 63.00(11)
C2 Co1 C22 112.14(11)
C11 Co1 C22 172.22(12)
C1 Co1 C22 137.63(11)
C12 Co1 C22 129.03(12)
C2 Co1 C23 121.66(11)
C11 Co1 C23 147.37(12)
C1 Co1 C23 114.36(12)
C12 Co1 C23 162.30(12)
C22 Co1 C23 39.96(12)
C2 Co1 C21 131.19(12)
C11 Co1 C21 137.96(11)
C1 Co1 C21 174.60(12)
C12 Co1 C21 113.98(12)
C22 Co1 C21 40.08(12)
C23 Co1 C21 67.00(13)
C2 Co1 C24 153.48(12)
C11 Co1 C24 119.98(12)
C1 Co1 C24 117.88(12)
C12 Co1 C24 157.42(11)
C22 Co1 C24 67.31(12)
C23 Co1 C24 40.25(12)
C21 Co1 C24 66.75(13)
C2 Co1 C25 166.76(12)
C11 Co1 C25 116.13(11)
C1 Co1 C25 145.56(12)
C12 Co1 C25 125.96(11)
C22 Co1 C25 67.23(12)
C23 Co1 C25 67.05(12)
C21 Co1 C25 39.80(12)
C24 Co1 C25 39.55(12)
C17 Co2 C16 43.15(10)
C17 Co2 C7 43.47(10)
C16 Co2 C7 62.84(11)
C17 Co2 C6 62.71(10)
C16 Co2 C6 43.28(10)
C7 Co2 C6 42.97(10)
C17 Co2 C30 142.97(11)
C16 Co2 C30 112.94(11)
C7 Co2 C30 166.22(11)
C6 Co2 C30 124.37(11)
C17 Co2 C26 116.45(11)
C16 Co2 C26 118.04(11)
C7 Co2 C26 153.09(11)
C6 Co2 C26 156.28(12)
C30 Co2 C26 40.64(11)
C17 Co2 C29 175.63(11)
C16 Co2 C29 135.85(12)
C7 Co2 C29 132.40(11)
C6 Co2 C29 113.47(11)
C30 Co2 C29 40.52(11)
C26 Co2 C29 67.91(12)
C17 Co2 C27 115.97(11)
C16 Co2 C27 147.50(11)
C7 Co2 C27 123.77(12)
C6 Co2 C27 163.78(12)
C30 Co2 C27 67.40(12)
C26 Co2 C27 39.92(12)
C29 Co2 C27 67.02(12)
C17 Co2 C28 140.64(12)
C16 Co2 C28 172.42(11)
C7 Co2 C28 114.82(11)
C6 Co2 C28 129.75(11)
C30 Co2 C28 67.49(11)
C26 Co2 C28 67.58(12)
C29 Co2 C28 39.63(11)
C27 Co2 C28 40.06(11)
C31 O2 C32 114.9(2)
C11 C1 C2 89.6(2)
C11 C1 C10 134.9(2)
C2 C1 C10 134.9(2)
C11 C1 Co1 68.23(14)
C2 C1 Co1 68.06(14)
C10 C1 Co1 127.88(19)
C12 C2 C1 90.2(2)
C12 C2 C3 133.4(2)
C1 C2 C3 135.6(2)
C12 C2 Co1 68.58(14)
C1 C2 Co1 68.49(14)
C3 C2 Co1 128.08(19)
C2 C3 C4 113.2(2)
C2 C3 H3A 109.3(14)
C4 C3 H3A 110.8(14)
C2 C3 H3B 107.8(14)
C4 C3 H3B 108.6(15)
H3A C3 H3B 107(2)
C5 C4 C3 115.1(3)
C5 C4 H4A 105.8(15)
C3 C4 H4A 112.3(15)
C5 C4 H4B 106.3(15)
C3 C4 H4B 110.3(14)
H4A C4 H4B 106(2)
C6 C5 C4 115.1(2)
C6 C5 H5A 109.7(16)
C4 C5 H5A 106.5(17)
C6 C5 H5B 109.2(15)
C4 C5 H5B 106.4(16)
H5A C5 H5B 110(2)
C7 C6 C16 90.1(2)
C7 C6 C5 136.6(2)
C16 C6 C5 132.5(3)
C7 C6 Co2 68.34(14)
C16 C6 Co2 68.03(14)
C5 C6 Co2 128.38(18)
C6 C7 C17 89.8(2)
C6 C7 C8 134.3(2)
C17 C7 C8 134.8(2)
C6 C7 Co2 68.69(14)
C17 C7 Co2 67.87(14)
C8 C7 Co2 129.34(19)
C7 C8 C9 114.3(2)
C7 C8 H8A 107.3(15)
C9 C8 H8A 107.7(15)
C7 C8 H8B 112.7(14)
C9 C8 H8B 107.9(14)
H8A C8 H8B 106(2)
C8 C9 C10 115.5(2)
C8 C9 H9B 106.9(15)
C10 C9 H9B 110.0(14)
C8 C9 H9A 108.8(15)
C10 C9 H9A 108.9(15)
H9B C9 H9A 106(2)
C1 C10 C9 113.7(2)
C1 C10 H10A 105.0(15)
C9 C10 H10A 111.9(14)
C1 C10 H10B 109.2(15)
C9 C10 H10B 110.6(16)
H10A C10 H10B 106(2)
C12 C11 C1 90.4(2)
C12 C11 C20 134.3(2)
C1 C11 C20 134.5(2)
C12 C11 Co1 68.54(14)
C1 C11 Co1 68.46(14)
C20 C11 Co1 128.19(18)
C11 C12 C2 89.9(2)
C11 C12 C13 134.4(2)
C2 C12 C13 134.9(2)
C11 C12 Co1 68.27(14)
C2 C12 Co1 68.12(14)
C13 C12 Co1 128.68(19)
C12 C13 C14 113.7(2)
C12 C13 H13B 108.5(15)
C14 C13 H13B 109.5(15)
C12 C13 H13A 109.4(14)
C14 C13 H13A 107.8(14)
H13B C13 H13A 108(2)
C13 C14 C15 115.9(2)
C13 C14 H14B 108.8(13)
C15 C14 H14B 108.2(13)
C13 C14 H14A 105.6(18)
C15 C14 H14A 112.2(17)
H14B C14 H14A 106(2)
C16 C15 C14 113.6(2)
C16 C15 H15A 109.7(16)
C14 C15 H15A 110.0(16)
C16 C15 H15B 108.9(16)
C14 C15 H15B 107.8(15)
H15A C15 H15B 107(2)
C17 C16 C6 89.9(2)
C17 C16 C15 134.5(2)
C6 C16 C15 135.0(2)
C17 C16 Co2 68.18(15)
C6 C16 Co2 68.69(14)
C15 C16 Co2 126.94(19)
C16 C17 C7 90.1(2)
C16 C17 C18 134.5(2)
C7 C17 C18 134.6(2)
C16 C17 Co2 68.66(14)
C7 C17 Co2 68.66(14)
C18 C17 Co2 127.6(2)
C17 C18 C19 113.4(2)
C17 C18 H18A 108.2(14)
C19 C18 H18A 109.7(14)
C17 C18 H18B 107.9(14)
C19 C18 H18B 112.4(14)
H18A C18 H18B 105(2)
C20 C19 C18 116.7(2)
C20 C19 H19A 110.7(16)
C18 C19 H19A 105.7(15)
C20 C19 H19B 109.7(15)
C18 C19 H19B 107.3(15)
H19A C19 H19B 106(2)
C11 C20 C19 115.1(2)
C11 C20 H20B 103.9(13)
C19 C20 H20B 112.3(13)
C11 C20 H20A 106.4(14)
C19 C20 H20A 109.5(16)
H20B C20 H20A 109(2)
C25 C21 C22 108.3(3)
C25 C21 Co1 70.38(18)
C22 C21 Co1 69.81(17)
C25 C21 H21 124.9(17)
C22 C21 H21 126.8(17)
Co1 C21 H21 124.1(18)
C23 C22 C21 107.7(3)
C23 C22 Co1 70.16(17)
C21 C22 Co1 70.11(17)
C23 C22 H22 124.9(16)
C21 C22 H22 127.4(16)
Co1 C22 H22 125.7(16)
C22 C23 C24 107.8(3)
C22 C23 Co1 69.89(17)
C24 C23 Co1 69.93(16)
C22 C23 H23 123.7(19)
C24 C23 H23 128.3(19)
Co1 C23 H23 122.2(18)
C25 C24 C23 108.1(3)
C25 C24 Co1 70.45(17)
C23 C24 Co1 69.82(17)
C25 C24 H24 129.1(17)
C23 C24 H24 122.7(17)
Co1 C24 H24 127.5(18)
C24 C25 C21 108.1(3)
C24 C25 Co1 70.00(17)
C21 C25 Co1 69.83(17)
C24 C25 H25 125.3(17)
C21 C25 H25 126.6(17)
Co1 C25 H25 122.7(17)
C27 C26 C30 107.5(3)
C27 C26 Co2 70.57(17)
C30 C26 Co2 69.37(16)
C27 C26 H26 128.9(17)
C30 C26 H26 123.7(17)
Co2 C26 H26 126.1(17)
C26 C27 C28 108.8(3)
C26 C27 Co2 69.51(17)
C28 C27 Co2 70.39(17)
C26 C27 H27 125.0(17)
C28 C27 H27 126.2(18)
Co2 C27 H27 124.2(17)
C29 C28 C27 107.7(3)
C29 C28 Co2 69.55(17)
C27 C28 Co2 69.55(17)
C29 C28 H28 126.1(15)
C27 C28 H28 126.2(15)
Co2 C28 H28 126.1(16)
C28 C29 C30 108.3(3)
C28 C29 Co2 70.82(16)
C30 C29 Co2 69.11(15)
C28 C29 H29 126.8(17)
C30 C29 H29 124.7(17)
Co2 C29 H29 122.9(17)
C29 C30 C26 107.8(3)
C29 C30 C31 127.7(3)
C26 C30 C31 124.4(3)
C29 C30 Co2 70.37(16)
C26 C30 Co2 69.99(16)
C31 C30 Co2 121.26(19)
O1 C31 O2 123.0(3)
O1 C31 C30 125.8(3)
O2 C31 C30 111.2(2)
O2 C32 H32C 108(2)
O2 C32 H32A 108.5(18)
H32C C32 H32A 107(3)
O2 C32 H32B 100(2)
H32C C32 H32B 117(3)
H32A C32 H32B 116(3)

loop_
_geom_bond_atom_site_label_1
_geom_bond_atom_site_label_2
_geom_bond_distance
Co1 C2 1.976(3)
Co1 C11 1.979(3)
Co1 C1 1.982(3)
Co1 C12 1.982(3)
Co1 C22 2.058(3)
Co1 C23 2.061(3)
Co1 C21 2.062(3)
Co1 C24 2.063(3)
Co1 C25 2.069(3)
Co2 C17 1.973(3)
Co2 C16 1.979(3)
Co2 C7 1.984(3)
Co2 C6 1.988(3)
Co2 C30 2.051(3)
Co2 C26 2.059(3)
Co2 C29 2.068(3)
Co2 C27 2.073(3)
Co2 C28 2.084(3)
O1 C31 1.214(3)
O2 C31 1.356(3)
O2 C32 1.444(4)
C1 C11 1.461(3)
C1 C2 1.465(4)
C1 C10 1.500(4)
C2 C12 1.460(3)
C2 C3 1.503(3)
C3 C4 1.537(4)
C3 H3A 0.95(2)
C3 H3B 0.92(2)
C4 C5 1.528(4)
C4 H4A 0.91(2)
C4 H4B 0.97(2)
C5 C6 1.500(4)
C5 H5A 0.90(3)
C5 H5B 0.92(2)
C6 C7 1.455(4)
C6 C16 1.463(3)
C7 C17 1.465(4)
C7 C8 1.494(4)
C8 C9 1.528(4)
C8 H8A 0.91(2)
C8 H8B 1.00(2)
C9 C10 1.537(4)
C9 H9B 0.95(3)
C9 H9A 0.96(2)
C10 H10A 0.95(2)
C10 H10B 0.97(3)
C11 C12 1.458(4)
C11 C20 1.505(3)
C12 C13 1.498(4)
C13 C14 1.519(4)
C13 H13B 0.97(2)
C13 H13A 1.02(3)
C14 C15 1.530(4)
C14 H14B 1.03(2)
C14 H14A 0.89(3)
C15 C16 1.493(4)
C15 H15A 0.93(3)
C15 H15B 0.99(3)
C16 C17 1.453(4)
C17 C18 1.506(4)
C18 C19 1.529(4)
C18 H18A 0.92(2)
C18 H18B 1.01(3)
C19 C20 1.523(4)
C19 H19A 0.92(2)
C19 H19B 0.97(3)
C20 H20B 1.02(2)
C20 H20A 0.92(2)
C21 C25 1.406(4)
C21 C22 1.412(4)
C21 H21 0.87(3)
C22 C23 1.407(4)
C22 H22 1.06(3)
C23 C24 1.419(4)
C23 H23 0.88(3)
C24 C25 1.398(4)
C24 H24 0.91(3)
C25 H25 0.88(2)
C26 C27 1.411(4)
C26 C30 1.427(4)
C26 H26 0.88(2)
C27 C28 1.424(4)
C27 H27 0.94(3)
C28 C29 1.407(4)
C28 H28 0.97(3)
C29 C30 1.426(4)
C29 H29 0.92(3)
C30 C31 1.470(4)
C32 H32C 0.97(3)
C32 H32A 1.04(4)
C32 H32B 0.96(3)

loop_
_geom_torsion_atom_site_label_1
_geom_torsion_atom_site_label_2
_geom_torsion_atom_site_label_3
_geom_torsion_atom_site_label_4
_geom_torsion
C2 Co1 C1 C11 98.75(19)
C12 Co1 C1 C11 49.29(14)
C22 Co1 C1 C11 168.63(17)
C23 Co1 C1 C11 -150.15(16)
C21 Co1 C1 C11 106.4(12)
C24 Co1 C1 C11 -105.25(17)
C25 Co1 C1 C11 -65.7(2)
C11 Co1 C1 C2 -98.75(19)
C12 Co1 C1 C2 -49.47(14)
C22 Co1 C1 C2 69.9(2)
C23 Co1 C1 C2 111.09(16)
C21 Co1 C1 C2 7.7(13)
C24 Co1 C1 C2 156.00(15)
C25 Co1 C1 C2 -164.45(19)
C2 Co1 C1 C10 -130.6(3)
C11 Co1 C1 C10 130.7(3)
C12 Co1 C1 C10 180.0(3)
C22 Co1 C1 C10 -60.7(3)
C23 Co1 C1 C10 -19.5(3)
C21 Co1 C1 C10 -122.9(12)
C24 Co1 C1 C10 25.4(3)
C25 Co1 C1 C10 65.0(3)
C11 C1 C2 C12 0.20(19)
C10 C1 C2 C12 -171.0(3)
Co1 C1 C2 C12 66.82(14)
C11 C1 C2 C3 170.3(3)
C10 C1 C2 C3 -0.8(5)
Co1 C1 C2 C3 -123.0(3)
C11 C1 C2 Co1 -66.62(14)
C10 C1 C2 Co1 122.2(3)
C11 Co1 C2 C12 -49.44(15)
C1 Co1 C2 C12 -99.08(19)
C22 Co1 C2 C12 124.01(17)
C23 Co1 C2 C12 167.85(17)
C21 Co1 C2 C12 81.9(2)
C24 Co1 C2 C12 -152.7(2)
C25 Co1 C2 C12 39.5(5)
C11 Co1 C2 C1 49.64(15)
C12 Co1 C2 C1 99.08(19)
C22 Co1 C2 C1 -136.91(16)
C23 Co1 C2 C1 -93.07(18)
C21 Co1 C2 C1 -179.04(16)
C24 Co1 C2 C1 -53.6(3)
C25 Co1 C2 C1 138.5(5)
C11 Co1 C2 C3 -178.5(3)
C1 Co1 C2 C3 131.9(3)
C12 Co1 C2 C3 -129.1(3)
C22 Co1 C2 C3 -5.1(3)
C23 Co1 C2 C3 38.8(3)
C21 Co1 C2 C3 -47.2(3)
C24 Co1 C2 C3 78.2(4)
C25 Co1 C2 C3 -89.6(5)
C12 C2 C3 C4 55.3(4)
C1 C2 C3 C4 -111.0(3)
Co1 C2 C3 C4 151.2(2)
C2 C3 C4 C5 62.1(3)
C3 C4 C5 C6 -62.5(3)
C4 C5 C6 C7 112.4(4)
C4 C5 C6 C16 -54.3(4)
C4 C5 C6 Co2 -148.8(2)
C17 Co2 C6 C7 -49.89(15)
C16 Co2 C6 C7 -99.39(19)
C30 Co2 C6 C7 172.77(14)
C26 Co2 C6 C7 -144.0(3)
C29 Co2 C6 C7 127.77(15)
C27 Co2 C6 C7 39.6(4)
C28 Co2 C6 C7 84.74(19)
C17 Co2 C6 C16 49.49(15)
C7 Co2 C6 C16 99.39(19)
C30 Co2 C6 C16 -87.85(17)
C26 Co2 C6 C16 -44.6(3)
C29 Co2 C6 C16 -132.85(16)
C27 Co2 C6 C16 139.0(4)
C28 Co2 C6 C16 -175.88(16)
C17 Co2 C6 C5 177.1(3)
C16 Co2 C6 C5 127.6(3)
C7 Co2 C6 C5 -133.0(3)
C30 Co2 C6 C5 39.7(3)
C26 Co2 C6 C5 82.9(4)
C29 Co2 C6 C5 -5.3(3)
C27 Co2 C6 C5 -93.5(4)
C28 Co2 C6 C5 -48.3(3)
C16 C6 C7 C17 0.0(2)
C5 C6 C7 C17 -170.2(3)
Co2 C6 C7 C17 66.23(14)
C16 C6 C7 C8 169.0(3)
C5 C6 C7 C8 -1.2(5)
Co2 C6 C7 C8 -124.8(3)
C16 C6 C7 Co2 -66.20(14)
C5 C6 C7 Co2 123.5(3)
C17 Co2 C7 C6 98.9(2)
C16 Co2 C7 C6 49.48(14)
C30 Co2 C7 C6 -25.9(5)
C26 Co2 C7 C6 148.5(2)
C29 Co2 C7 C6 -79.10(19)
C27 Co2 C7 C6 -167.64(15)
C28 Co2 C7 C6 -122.49(16)
C16 Co2 C7 C17 -49.41(15)
C6 Co2 C7 C17 -98.9(2)
C30 Co2 C7 C17 -124.8(4)
C26 Co2 C7 C17 49.6(3)
C29 Co2 C7 C17 -178.00(17)
C27 Co2 C7 C17 93.46(18)
C28 Co2 C7 C17 138.62(16)
C17 Co2 C7 C8 -130.6(3)
C16 Co2 C7 C8 -180.0(3)
C6 Co2 C7 C8 130.5(3)
C30 Co2 C7 C8 104.7(5)
C26 Co2 C7 C8 -81.0(3)
C29 Co2 C7 C8 51.4(3)
C27 Co2 C7 C8 -37.1(3)
C28 Co2 C7 C8 8.1(3)
C6 C7 C8 C9 -52.9(4)
C17 C7 C8 C9 111.5(3)
Co2 C7 C8 C9 -151.2(2)
C7 C8 C9 C10 -62.7(3)
C11 C1 C10 C9 -111.4(3)
C2 C1 C10 C9 56.1(4)
Co1 C1 C10 C9 152.2(2)
C8 C9 C10 C1 62.2(3)
C2 C1 C11 C12 -0.2(2)
C10 C1 C11 C12 171.0(3)
Co1 C1 C11 C12 -66.67(14)
C2 C1 C11 C20 -170.6(3)
C10 C1 C11 C20 0.6(5)
Co1 C1 C11 C20 123.0(3)
C2 C1 C11 Co1 66.46(14)
C10 C1 C11 Co1 -122.4(3)
C2 Co1 C11 C12 49.57(14)
C1 Co1 C11 C12 99.38(19)
C22 Co1 C11 C12 -1.7(9)
C23 Co1 C11 C12 156.6(2)
C21 Co1 C11 C12 -72.9(2)
C24 Co1 C11 C12 -160.55(15)
C25 Co1 C11 C12 -115.66(16)
C2 Co1 C11 C1 -49.81(15)
C12 Co1 C11 C1 -99.38(19)
C22 Co1 C11 C1 -101.1(8)
C23 Co1 C11 C1 57.2(3)
C21 Co1 C11 C1 -172.25(17)
C24 Co1 C11 C1 100.08(17)
C25 Co1 C11 C1 144.96(16)
C2 Co1 C11 C20 179.8(3)
C1 Co1 C11 C20 -130.4(3)
C12 Co1 C11 C20 130.3(3)
C22 Co1 C11 C20 128.6(8)
C23 Co1 C11 C20 -73.1(3)
C21 Co1 C11 C20 57.4(3)
C24 Co1 C11 C20 -30.3(3)
C25 Co1 C11 C20 14.6(3)
C1 C11 C12 C2 0.2(2)
C20 C11 C12 C2 170.6(3)
Co1 C11 C12 C2 -66.40(14)
C1 C11 C12 C13 -169.9(3)
C20 C11 C12 C13 0.5(5)
Co1 C11 C12 C13 123.5(3)
C1 C11 C12 Co1 66.60(14)
C20 C11 C12 Co1 -123.0(3)
C1 C2 C12 C11 -0.2(2)
C3 C2 C12 C11 -170.7(3)
Co1 C2 C12 C11 66.53(14)
C1 C2 C12 C13 169.9(3)
C3 C2 C12 C13 -0.6(5)
Co1 C2 C12 C13 -123.4(3)
C1 C2 C12 Co1 -66.74(14)
C3 C2 C12 Co1 122.8(3)
C2 Co1 C12 C11 -99.1(2)
C1 Co1 C12 C11 -49.42(14)
C22 Co1 C12 C11 179.71(15)
C23 Co1 C12 C11 -135.2(4)
C21 Co1 C12 C11 135.54(15)
C24 Co1 C12 C11 48.7(4)
C25 Co1 C12 C11 91.28(18)
C11 Co1 C12 C2 99.1(2)
C1 Co1 C12 C2 49.65(15)
C22 Co1 C12 C2 -81.22(19)
C23 Co1 C12 C2 -36.1(5)
C21 Co1 C12 C2 -125.38(17)
C24 Co1 C12 C2 147.8(3)
C25 Co1 C12 C2 -169.64(16)
C2 Co1 C12 C13 130.7(3)
C11 Co1 C12 C13 -130.2(3)
C1 Co1 C12 C13 -179.6(3)
C22 Co1 C12 C13 49.5(3)
C23 Co1 C12 C13 94.6(4)
C21 Co1 C12 C13 5.3(3)
C24 Co1 C12 C13 -81.5(4)
C25 Co1 C12 C13 -38.9(3)
C11 C12 C13 C14 54.1(4)
C2 C12 C13 C14 -111.9(3)
Co1 C12 C13 C14 151.0(2)
C12 C13 C14 C15 62.5(3)
C13 C14 C15 C16 -62.5(3)
C7 C6 C16 C17 0.0(2)
C5 C6 C16 C17 170.9(3)
Co2 C6 C16 C17 -66.52(15)
C7 C6 C16 C15 -172.0(3)
C5 C6 C16 C15 -1.1(5)
Co2 C6 C16 C15 121.5(3)
C7 C6 C16 Co2 66.49(14)
C5 C6 C16 Co2 -122.6(3)
C14 C15 C16 C17 -56.9(4)
C14 C15 C16 C6 111.9(3)
C14 C15 C16 Co2 -151.9(2)
C7 Co2 C16 C17 49.81(15)
C6 Co2 C16 C17 98.9(2)
C30 Co2 C16 C17 -144.69(15)
C26 Co2 C16 C17 -99.77(16)
C29 Co2 C16 C17 173.84(16)
C27 Co2 C16 C17 -61.1(3)
C28 Co2 C16 C17 123.7(9)
C17 Co2 C16 C6 -98.9(2)
C7 Co2 C16 C6 -49.10(15)
C30 Co2 C16 C6 116.41(16)
C26 Co2 C16 C6 161.33(15)
C29 Co2 C16 C6 74.9(2)
C27 Co2 C16 C6 -160.0(2)
C28 Co2 C16 C6 24.8(9)
C17 Co2 C16 C15 130.0(3)
C7 Co2 C16 C15 179.8(3)
C6 Co2 C16 C15 -131.1(3)
C30 Co2 C16 C15 -14.6(3)
C26 Co2 C16 C15 30.3(3)
C29 Co2 C16 C15 -56.1(3)
C27 Co2 C16 C15 68.9(3)
C28 Co2 C16 C15 -106.3(9)
C6 C16 C17 C7 0.0(2)
C15 C16 C17 C7 172.1(3)
Co2 C16 C17 C7 -66.95(14)
C6 C16 C17 C18 -170.8(3)
C15 C16 C17 C18 1.3(5)
Co2 C16 C17 C18 122.3(3)
C6 C16 C17 Co2 66.98(14)
C15 C16 C17 Co2 -120.9(3)
C6 C7 C17 C16 0.0(2)
C8 C7 C17 C16 -169.0(3)
Co2 C7 C17 C16 66.95(14)
C6 C7 C17 C18 170.7(3)
C8 C7 C17 C18 1.8(5)
Co2 C7 C17 C18 -122.3(3)
C6 C7 C17 Co2 -66.98(14)
C8 C7 C17 Co2 124.1(3)
C7 Co2 C17 C16 -98.92(19)
C6 Co2 C17 C16 -49.66(15)
C30 Co2 C17 C16 62.1(2)
C26 Co2 C17 C16 103.72(16)
C29 Co2 C17 C16 -79.1(16)
C27 Co2 C17 C16 148.44(15)
C28 Co2 C17 C16 -170.03(17)
C16 Co2 C17 C7 98.92(19)
C6 Co2 C17 C7 49.27(15)
C30 Co2 C17 C7 161.04(18)
C26 Co2 C17 C7 -157.36(16)
C29 Co2 C17 C7 19.8(16)
C27 Co2 C17 C7 -112.64(17)
C28 Co2 C17 C7 -71.1(2)
C16 Co2 C17 C18 -130.5(3)
C7 Co2 C17 C18 130.6(3)
C6 Co2 C17 C18 179.9(3)
C30 Co2 C17 C18 -68.3(3)
C26 Co2 C17 C18 -26.7(3)
C29 Co2 C17 C18 150.4(15)
C27 Co2 C17 C18 18.0(3)
C28 Co2 C17 C18 59.5(3)
C16 C17 C18 C19 110.0(3)
C7 C17 C18 C19 -57.0(4)
Co2 C17 C18 C19 -153.6(2)
C17 C18 C19 C20 -60.2(3)
C12 C11 C20 C19 -111.1(3)
C1 C11 C20 C19 55.3(4)
Co1 C11 C20 C19 152.1(2)
C18 C19 C20 C11 61.1(3)
C2 Co1 C21 C25 -166.04(17)
C11 Co1 C21 C25 -72.3(2)
C1 Co1 C21 C25 -173.0(11)
C12 Co1 C21 C25 -118.04(18)
C22 Co1 C21 C25 119.2(3)
C23 Co1 C21 C25 81.24(19)
C24 Co1 C21 C25 37.30(17)
C2 Co1 C21 C22 74.8(2)
C11 Co1 C21 C22 168.52(18)
C1 Co1 C21 C22 67.8(12)
C12 Co1 C21 C22 122.80(18)
C23 Co1 C21 C22 -37.92(18)
C24 Co1 C21 C22 -81.9(2)
C25 Co1 C21 C22 -119.2(3)
C25 C21 C22 C23 0.3(3)
Co1 C21 C22 C23 60.4(2)
C25 C21 C22 Co1 -60.1(2)
C2 Co1 C22 C23 113.38(18)
C11 Co1 C22 C23 161.9(8)
C1 Co1 C22 C23 69.2(2)
C12 Co1 C22 C23 160.41(17)
C21 Co1 C22 C23 -118.3(3)
C24 Co1 C22 C23 -37.90(18)
C25 Co1 C22 C23 -80.94(19)
C2 Co1 C22 C21 -128.37(19)
C11 Co1 C22 C21 -79.8(8)
C1 Co1 C22 C21 -172.57(18)
C12 Co1 C22 C21 -81.3(2)
C23 Co1 C22 C21 118.3(3)
C24 Co1 C22 C21 80.35(19)
C25 Co1 C22 C21 37.32(18)
C21 C22 C23 C24 -0.5(3)
Co1 C22 C23 C24 59.9(2)
C21 C22 C23 Co1 -60.4(2)
C2 Co1 C23 C22 -87.3(2)
C11 Co1 C23 C22 -175.53(18)
C1 Co1 C23 C22 -136.25(17)
C12 Co1 C23 C22 -59.0(5)
C21 Co1 C23 C22 38.04(17)
C24 Co1 C23 C22 118.7(3)
C25 Co1 C23 C22 81.43(19)
C2 Co1 C23 C24 153.97(18)
C11 Co1 C23 C24 65.8(3)
C1 Co1 C23 C24 105.05(19)
C12 Co1 C23 C24 -177.7(3)
C22 Co1 C23 C24 -118.7(3)
C21 Co1 C23 C24 -80.7(2)
C25 Co1 C23 C24 -37.27(18)
C22 C23 C24 C25 0.4(3)
Co1 C23 C24 C25 60.3(2)
C22 C23 C24 Co1 -59.9(2)
C2 Co1 C24 C25 -175.6(2)
C11 Co1 C24 C25 95.7(2)
C1 Co1 C24 C25 145.56(17)
C12 Co1 C24 C25 59.3(4)
C22 Co1 C24 C25 -81.2(2)
C23 Co1 C24 C25 -118.9(3)
C21 Co1 C24 C25 -37.53(18)
C2 Co1 C24 C23 -56.8(3)
C11 Co1 C24 C23 -145.40(18)
C1 Co1 C24 C23 -95.6(2)
C12 Co1 C24 C23 178.2(3)
C22 Co1 C24 C23 37.63(19)
C21 Co1 C24 C23 81.3(2)
C25 Co1 C24 C23 118.9(3)
C23 C24 C25 C21 -0.2(3)
Co1 C24 C25 C21 59.7(2)
C23 C24 C25 Co1 -59.9(2)
C22 C21 C25 C24 -0.1(3)
Co1 C21 C25 C24 -59.8(2)
C22 C21 C25 Co1 59.7(2)
C2 Co1 C25 C24 171.5(4)
C11 Co1 C25 C24 -106.27(19)
C1 Co1 C25 C24 -62.1(3)
C12 Co1 C25 C24 -155.93(17)
C22 Co1 C25 C24 81.4(2)
C23 Co1 C25 C24 37.92(19)
C21 Co1 C25 C24 119.0(3)
C2 Co1 C25 C21 52.5(6)
C11 Co1 C25 C21 134.71(18)
C1 Co1 C25 C21 178.84(19)
C12 Co1 C25 C21 85.0(2)
C22 Co1 C25 C21 -37.58(18)
C23 Co1 C25 C21 -81.10(19)
C24 Co1 C25 C21 -119.0(3)
C17 Co2 C26 C27 99.65(18)
C16 Co2 C26 C27 148.49(17)
C7 Co2 C26 C27 63.8(3)
C6 Co2 C26 C27 -178.4(2)
C30 Co2 C26 C27 -118.2(2)
C29 Co2 C26 C27 -80.12(19)
C28 Co2 C26 C27 -37.15(17)
C17 Co2 C26 C30 -142.13(17)
C16 Co2 C26 C30 -93.29(18)
C7 Co2 C26 C30 -177.9(2)
C6 Co2 C26 C30 -60.2(3)
C29 Co2 C26 C30 38.11(17)
C27 Co2 C26 C30 118.2(2)
C28 Co2 C26 C30 81.08(18)
C30 C26 C27 C28 -0.2(3)
Co2 C26 C27 C28 59.6(2)
C30 C26 C27 Co2 -59.82(19)
C17 Co2 C27 C26 -100.95(18)
C16 Co2 C27 C26 -59.2(3)
C7 Co2 C27 C26 -150.75(17)
C6 Co2 C27 C26 177.8(3)
C30 Co2 C27 C26 38.44(17)
C29 Co2 C27 C26 82.56(19)
C28 Co2 C27 C26 119.9(3)
C17 Co2 C27 C28 139.20(18)
C16 Co2 C27 C28 -179.0(2)
C7 Co2 C27 C28 89.4(2)
C6 Co2 C27 C28 57.9(4)
C30 Co2 C27 C28 -81.42(19)
C26 Co2 C27 C28 -119.9(3)
C29 Co2 C27 C28 -37.30(18)
C26 C27 C28 C29 0.2(3)
Co2 C27 C28 C29 59.3(2)
C26 C27 C28 Co2 -59.1(2)
C17 Co2 C28 C29 173.14(18)
C16 Co2 C28 C29 57.0(9)
C7 Co2 C28 C29 127.32(18)
C6 Co2 C28 C29 78.9(2)
C30 Co2 C28 C29 -37.84(17)
C26 Co2 C28 C29 -81.98(19)
C27 Co2 C28 C29 -119.0(3)
C17 Co2 C28 C27 -67.9(2)
C16 Co2 C28 C27 176.0(8)
C7 Co2 C28 C27 -113.67(19)
C6 Co2 C28 C27 -162.08(17)
C30 Co2 C28 C27 81.17(19)
C26 Co2 C28 C27 37.02(18)
C29 Co2 C28 C27 119.0(3)
C27 C28 C29 C30 -0.2(3)
Co2 C28 C29 C30 59.14(19)
C27 C28 C29 Co2 -59.3(2)
C17 Co2 C29 C28 -96.2(16)
C16 Co2 C29 C28 -170.86(17)
C7 Co2 C29 C28 -77.8(2)
C6 Co2 C29 C28 -124.66(18)
C30 Co2 C29 C28 119.3(2)
C26 Co2 C29 C28 81.06(19)
C27 Co2 C29 C28 37.69(18)
C17 Co2 C29 C30 144.5(15)
C16 Co2 C29 C30 69.9(2)
C7 Co2 C29 C30 162.92(17)
C6 Co2 C29 C30 116.06(17)
C26 Co2 C29 C30 -38.22(17)
C27 Co2 C29 C30 -81.59(18)
C28 Co2 C29 C30 -119.3(2)
C28 C29 C30 C26 0.1(3)
Co2 C29 C30 C26 60.28(19)
C28 C29 C30 C31 -175.1(3)
Co2 C29 C30 C31 -114.9(3)
C28 C29 C30 Co2 -60.2(2)
C27 C26 C30 C29 0.1(3)
Co2 C26 C30 C29 -60.52(19)
C27 C26 C30 C31 175.4(3)
Co2 C26 C30 C31 114.8(3)
C27 C26 C30 Co2 60.59(19)
C17 Co2 C30 C29 -175.79(19)
C16 Co2 C30 C29 -134.76(17)
C7 Co2 C30 C29 -65.6(5)
C6 Co2 C30 C29 -86.69(19)
C26 Co2 C30 C29 118.3(2)
C27 Co2 C30 C29 80.57(19)
C28 Co2 C30 C29 37.03(17)
C17 Co2 C30 C26 65.9(2)
C16 Co2 C30 C26 106.90(18)
C7 Co2 C30 C26 176.1(4)
C6 Co2 C30 C26 154.97(17)
C29 Co2 C30 C26 -118.3(2)
C27 Co2 C30 C26 -37.77(17)
C28 Co2 C30 C26 -81.31(19)
C17 Co2 C30 C31 -53.0(3)
C16 Co2 C30 C31 -11.9(3)
C7 Co2 C30 C31 57.3(5)
C6 Co2 C30 C31 36.1(3)
C26 Co2 C30 C31 -118.8(3)
C29 Co2 C30 C31 122.8(3)
C27 Co2 C30 C31 -156.6(3)
C28 Co2 C30 C31 159.9(3)
C32 O2 C31 O1 -1.5(4)
C32 O2 C31 C30 177.6(3)
C29 C30 C31 O1 173.9(3)
C26 C30 C31 O1 -0.5(5)
Co2 C30 C31 O1 85.6(3)
C29 C30 C31 O2 -5.1(4)
C26 C30 C31 O2 -179.5(2)
Co2 C30 C31 O2 -93.5(2)
